data_2012939
loop_
_publ_author_name
'Karaghiosoff, Konstantin'
'Klap\"otke, Thomas M.'
'Michailovski, Alexej'
'Holl, Gerhard'

_publ_section_title
;
 4,10-Dinitro-2,6,8,12-tetraoxa-4,10-diazaisowurtzitane (TEX): a
 nitramine with an exceptionally high density
;
_journal_issue 9
_journal_name_full 'Acta Crystallographica Section C'
_journal_page_first o580
_journal_page_last o581
_journal_paper_doi 10.1107/S0108270102014774
_journal_volume 58
_journal_year 2002
_chemical_formula_iupac 'C6 H6 N4 O8'
_chemical_formula_moiety 'C6 H6 N4 O8'
_chemical_formula_sum 'C6 H6 N4 O8'
_chemical_formula_weight 262.15
_chemical_melting_point 'decomp. > 473'
_chemical_name_common TEX
_chemical_name_systematic
;
4,10-Dinitro-2,6,8,12-tetraoxa-4,10-diazaisowurtzitane
;
_chemical_temperature_decomposition_gt 473
_space_group_IT_number 2
_symmetry_cell_setting triclinic
_symmetry_space_group_name_Hall '-P 1'
_symmetry_space_group_name_H-M 'P -1'
_atom_sites_solution_hydrogens geom
_atom_sites_solution_primary direct
_atom_sites_solution_secondary difmap
_cell_angle_alpha 82.37(2)
_cell_angle_beta 75.05(2)
_cell_angle_gamma 79.46(2)
_cell_formula_units_Z 2
_cell_length_a 6.8360(12)
_cell_length_b 7.6404(14)
_cell_length_c 8.7765(16)
_cell_measurement_reflns_used 3304
_cell_measurement_temperature 200(2)
_cell_measurement_theta_max 27.9
_cell_measurement_theta_min 2.4
_cell_volume 433.63(14)
_computing_cell_refinement 'CELL in IPDS'
_computing_data_collection 'EXPOSE in IPDS (Stoe & Cie, 1997)'
_computing_data_reduction 'INTEGRATE in IPDS'
_computing_molecular_graphics 'DIAMOND (Brandeburg, 1996)'
_computing_publication_material SHELXL97
_computing_structure_refinement 'SHELXL97 (Sheldrick, 1997)'
_computing_structure_solution 'SIR97 (Altomare et al., 1999)'
_diffrn_ambient_temperature 200(2)
_diffrn_measured_fraction_theta_full 0.908
_diffrn_measured_fraction_theta_max 0.908
_diffrn_measurement_device 'image-plate area detector'
_diffrn_measurement_device_type 'Stoe IPDS'
_diffrn_measurement_method \f
_diffrn_radiation_monochromator graphite
_diffrn_radiation_source 'fine-focus sealed tube'
_diffrn_radiation_type 'Mo K\a'
_diffrn_radiation_wavelength 0.71073
_diffrn_reflns_av_R_equivalents 0.023
_diffrn_reflns_limit_h_max 9
_diffrn_reflns_limit_h_min -8
_diffrn_reflns_limit_k_max 10
_diffrn_reflns_limit_k_min -10
_diffrn_reflns_limit_l_max 10
_diffrn_reflns_limit_l_min -11
_diffrn_reflns_number 3698
_diffrn_reflns_theta_full 28.08
_diffrn_reflns_theta_max 28.08
_diffrn_reflns_theta_min 2.41
_exptl_absorpt_coefficient_mu 0.190
_exptl_absorpt_correction_T_max 0.971
_exptl_absorpt_correction_T_min 0.958
_exptl_absorpt_correction_type numerical
_exptl_absorpt_process_details '(X-RED; Stoe & Cie, 1997)'
_exptl_crystal_colour colourless
_exptl_crystal_density_diffrn 2.0076(6)
_exptl_crystal_density_meas ?
_exptl_crystal_density_method 'not measured'
_exptl_crystal_description prismatic
_exptl_crystal_F_000 268
_exptl_crystal_size_max 0.27
_exptl_crystal_size_mid 0.27
_exptl_crystal_size_min 0.20
_refine_diff_density_max 0.25
_refine_diff_density_min -0.25
_refine_ls_extinction_method none
_refine_ls_goodness_of_fit_ref 1.045
_refine_ls_hydrogen_treatment refall
_refine_ls_matrix_type full
_refine_ls_number_parameters 187
_refine_ls_number_reflns 1911
_refine_ls_number_restraints 0
_refine_ls_restrained_S_all 1.045
_refine_ls_R_factor_all 0.044
_refine_ls_R_factor_gt 0.034
_refine_ls_shift/su_max <0.001
_refine_ls_shift/su_mean 0.000
_refine_ls_structure_factor_coef Fsqd
_refine_ls_weighting_details 'calc w = 1/[\s^2^(Fo^2^)+(0.0684P)^2^+0.0238P] where P=(Fo^2^+2Fc^2^)/3'
_refine_ls_weighting_scheme calc
_refine_ls_wR_factor_gt 0.093
_refine_ls_wR_factor_ref 0.099
_reflns_number_gt 1555
_reflns_number_total 1911
_reflns_threshold_expression I>2\s(I)
_cod_data_source_file gg1130.cif
_cod_data_source_block I
_cod_depositor_comments
;
'_chemical_melting_point' tag was changed to
'_chemical_temperature_decomposition_gt' since the value was
specified 'more than' ('>') a certain temperature. The value
'decomp. > 473' was changed to '473' - it should be numeric
and without a unit designator.

Adriana Daskevic, 2011-06-17

The following automatic conversions were performed:

'_exptl_crystal_density_meas' value 'not measured' was changed to '?'
- the value is perceived as not measured.

Automatic conversion script
Id: cif_fix_values 3008 2015-01-20 13:52:24Z robertas 
;
_cod_original_cell_volume 433.64(14)
_cod_database_code 2012939
_cod_database_fobs_code 2012939

loop_
_symmetry_equiv_pos_as_xyz
'x, y, z'
'-x, -y, -z'

loop_
_atom_site_label
_atom_site_fract_x
_atom_site_fract_y
_atom_site_fract_z
_atom_site_U_iso_or_equiv
_atom_site_adp_type
_atom_site_calc_flag
_atom_site_refinement_flags
_atom_site_occupancy
_atom_site_disorder_assembly
_atom_site_disorder_group
_atom_site_type_symbol
N1 0.33969(18) 0.44852(15) 0.16131(14) 0.0147(3) Uani d . 1 . . N
N11 0.25635(19) 0.61331(16) 0.09075(16) 0.0190(3) Uani d . 1 . . N
O111 0.16876(19) 0.60570(16) -0.01222(16) 0.0287(3) Uani d . 1 . . O
O211 0.2887(2) 0.74885(15) 0.13161(17) 0.0334(3) Uani d . 1 . . O
C1 0.4157(2) 0.46362(18) 0.29802(17) 0.0160(3) Uani d . 1 . . C
H1 0.492(3) 0.561(2) 0.277(2) 0.016(4) Uiso d . 1 . . H
C2 0.5403(2) 0.28002(18) 0.34348(17) 0.0159(3) Uani d . 1 . . C
H2 0.677(3) 0.291(2) 0.341(2) 0.015(4) Uiso d . 1 . . H
N3 0.53746(18) 0.15391(15) 0.23494(15) 0.0156(3) Uani d . 1 . . N
N31 0.69513(19) 0.00807(16) 0.21436(15) 0.0176(3) Uani d . 1 . . N
O131 0.84518(17) 0.01483(15) 0.26158(16) 0.0276(3) Uani d . 1 . . O
O231 0.67333(19) -0.11302(14) 0.14468(14) 0.0258(3) Uani d . 1 . . O
C3 0.3375(2) 0.12532(18) 0.22548(17) 0.0152(3) Uani d . 1 . . C
H3 0.354(3) 0.042(2) 0.149(2) 0.012(4) Uiso d . 1 . . H
C4 0.2130(2) 0.30791(17) 0.17962(17) 0.0143(3) Uani d . 1 . . C
H4 0.169(3) 0.310(2) 0.082(2) 0.010(4) Uiso d . 1 . . H
O1 0.25545(16) 0.49642(13) 0.43588(12) 0.0175(2) Uani d . 1 . . O
O2 0.43333(16) 0.23317(14) 0.50157(12) 0.0179(2) Uani d . 1 . . O
O3 0.21710(15) 0.06749(13) 0.37520(12) 0.0169(2) Uani d . 1 . . O
O4 0.03965(15) 0.33142(13) 0.30945(12) 0.0161(2) Uani d . 1 . . O
C5 0.2302(2) 0.32432(18) 0.51536(17) 0.0169(3) Uani d . 1 . . C
H5 0.166(3) 0.336(2) 0.625(2) 0.017(4) Uiso d . 1 . . H
C6 0.1002(2) 0.22496(18) 0.44005(17) 0.0162(3) Uani d . 1 . . C
H6 -0.018(3) 0.193(2) 0.516(2) 0.013(4) Uiso d . 1 . . H

loop_
_atom_site_aniso_label
_atom_site_aniso_U_11
_atom_site_aniso_U_22
_atom_site_aniso_U_33
_atom_site_aniso_U_12
_atom_site_aniso_U_13
_atom_site_aniso_U_23
N1 0.0162(6) 0.0117(5) 0.0171(6) -0.0031(4) -0.0057(5) 0.0003(4)
N11 0.0173(6) 0.0155(6) 0.0219(6) -0.0023(4) -0.0029(5) 0.0024(5)
O111 0.0274(6) 0.0277(6) 0.0353(7) -0.0085(5) -0.0187(6) 0.0100(5)
O211 0.0486(8) 0.0136(5) 0.0407(7) -0.0049(5) -0.0160(6) -0.0010(5)
C1 0.0165(6) 0.0156(6) 0.0166(7) -0.0048(5) -0.0029(6) -0.0027(5)
C2 0.0152(7) 0.0170(6) 0.0169(7) -0.0035(5) -0.0051(6) -0.0026(5)
N3 0.0134(6) 0.0144(5) 0.0194(6) 0.0004(4) -0.0047(5) -0.0046(4)
N31 0.0162(6) 0.0168(6) 0.0170(6) 0.0018(4) -0.0026(5) -0.0006(4)
O131 0.0184(5) 0.0276(6) 0.0378(7) 0.0016(4) -0.0121(5) -0.0023(5)
O231 0.0304(6) 0.0206(5) 0.0261(6) 0.0061(4) -0.0088(5) -0.0111(4)
C3 0.0157(6) 0.0145(6) 0.0167(7) -0.0029(5) -0.0047(6) -0.0033(5)
C4 0.0135(6) 0.0143(6) 0.0164(7) -0.0040(5) -0.0042(6) -0.0025(5)
O1 0.0208(5) 0.0140(5) 0.0164(5) -0.0030(4) -0.0009(4) -0.0041(4)
O2 0.0171(5) 0.0204(5) 0.0159(5) -0.0010(4) -0.0051(4) -0.0013(4)
O3 0.0171(5) 0.0125(4) 0.0205(5) -0.0037(4) -0.0036(4) 0.0001(4)
O4 0.0126(5) 0.0160(5) 0.0188(5) -0.0019(4) -0.0037(4) 0.0007(4)
C5 0.0183(7) 0.0155(6) 0.0148(7) -0.0010(5) -0.0017(6) -0.0008(5)
C6 0.0140(6) 0.0146(6) 0.0182(7) -0.0017(5) -0.0022(6) 0.0009(5)

loop_
_atom_type_symbol
_atom_type_description
_atom_type_scat_dispersion_real
_atom_type_scat_dispersion_imag
_atom_type_scat_source
C C 0.0033 0.0016 'International Tables Vol C Tables 4.2.6.8 and 6.1.1.4'
H H 0.0000 0.0000 'International Tables Vol C Tables 4.2.6.8 and 6.1.1.4'
N N 0.0061 0.0033 'International Tables Vol C Tables 4.2.6.8 and 6.1.1.4'
O O 0.0106 0.0060 'International Tables Vol C Tables 4.2.6.8 and 6.1.1.4'

loop_
_geom_angle_atom_site_label_1
_geom_angle_atom_site_label_2
_geom_angle_atom_site_label_3
_geom_angle
_geom_angle_publ_flag
N11 N1 C1 114.58(11) yes
N11 N1 C4 113.14(12) yes
C1 N1 C4 115.51(11) yes
O211 N11 O111 125.88(13) no
O211 N11 N1 117.19(14) yes
O111 N11 N1 116.79(12) yes
O1 C1 N1 112.64(12) no
O1 C1 C2 104.09(11) no
N1 C1 C2 109.16(11) no
O1 C1 H1 107.2(11) no
N1 C1 H1 109.7(11) no
C2 C1 H1 114.0(11) no
O2 C2 N3 112.57(11) no
O2 C2 C1 103.42(11) no
N3 C2 C1 108.68(12) no
O2 C2 H2 110.0(11) no
N3 C2 H2 110.4(11) no
C1 C2 H2 111.5(10) no
N31 N3 C3 117.11(12) yes
N31 N3 C2 117.67(12) yes
C3 N3 C2 116.42(11) yes
O131 N31 O231 125.47(13) no
O131 N31 N3 117.40(13) yes
O231 N31 N3 117.07(13) yes
O3 C3 N3 112.19(12) no
O3 C3 C4 103.64(10) no
N3 C3 C4 108.98(11) no
O3 C3 H3 111.4(10) no
N3 C3 H3 109.4(11) no
C4 C3 H3 111.2(11) no
O4 C4 N1 111.36(11) no
O4 C4 C3 104.26(11) no
N1 C4 C3 108.86(11) no
O4 C4 H4 110.0(10) no
N1 C4 H4 109.1(10) no
C3 C4 H4 113.3(10) no
C5 O1 C1 104.89(10) no
C5 O2 C2 105.36(11) no
C6 O3 C3 105.63(10) no
C4 O4 C6 105.37(10) no
O2 C5 O1 104.12(11) no
O2 C5 C6 112.09(11) no
O1 C5 C6 112.07(12) no
O2 C5 H5 108.9(12) no
O1 C5 H5 109.1(11) no
C6 C5 H5 110.3(12) no
O3 C6 O4 104.40(11) no
O3 C6 C5 111.58(11) no
O4 C6 C5 111.20(11) no
O3 C6 H6 108.1(10) no
O4 C6 H6 109.6(11) no
C5 C6 H6 111.6(11) no

loop_
_geom_bond_atom_site_label_1
_geom_bond_atom_site_label_2
_geom_bond_site_symmetry_2
_geom_bond_distance
_geom_bond_publ_flag
N1 N11 . 1.4162(16) yes
N1 C1 . 1.450(2) yes
N1 C4 . 1.4672(18) yes
N11 O211 . 1.2139(19) yes
N11 O111 . 1.218(2) yes
C1 O1 . 1.4222(17) yes
C1 C2 . 1.5628(19) yes
C1 H1 . 0.958(19) no
C2 O2 . 1.4243(17) yes
C2 N3 . 1.4480(19) yes
C2 H2 . 0.949(19) no
N3 N31 . 1.3962(16) yes
N3 C3 . 1.4476(19) yes
N31 O131 . 1.2128(19) yes
N31 O231 . 1.2247(18) yes
C3 O3 . 1.4214(17) yes
C3 C4 . 1.5574(19) yes
C3 H3 . 0.956(18) no
C4 O4 . 1.4196(17) yes
C4 H4 . 0.975(19) no
O1 C5 . 1.4222(16) yes
O2 C5 . 1.4174(17) yes
O3 C6 . 1.4162(17) yes
O4 C6 . 1.4215(17) yes
C5 C6 . 1.577(2) yes
C5 H5 . 0.96(2) no
C6 H6 . 0.950(18) no

loop_
_geom_hbond_atom_site_label_D
_geom_hbond_atom_site_label_H
_geom_hbond_atom_site_label_A
_geom_hbond_site_symmetry_A
_geom_hbond_distance_DH
_geom_hbond_distance_HA
_geom_hbond_distance_DA
_geom_hbond_angle_DHA
_geom_hbond_publ_flag
C2 H2 O4 1_655 0.95(2) 2.49(2) 3.439(2) 174.9(14) yes
C3 H3 O211 1_545 0.956(16) 2.394(16) 3.192(2) 140.5(14) yes
C4 H4 O231 2_655 0.976(18) 2.546(16) 3.238(2) 127.9(14) yes
C4 H4 O111 2_565 0.976(18) 2.49(2) 3.240(2) 133.4(14) yes
C6 H6 O3 2_556 0.953(19) 2.559(18) 3.365(2) 142.7(12) yes

loop_
_geom_torsion_atom_site_label_1
_geom_torsion_atom_site_label_2
_geom_torsion_atom_site_label_3
_geom_torsion_atom_site_label_4
_geom_torsion
_geom_torsion_publ_flag
C1 N1 N11 O211 12.66(18) yes
C4 N1 N11 O211 147.93(13) no
C1 N1 N11 O111 -171.48(12) no
C4 N1 N11 O111 -36.20(17) yes
N11 N1 C1 O1 75.85(14) no
C4 N1 C1 O1 -58.34(15) no
N11 N1 C1 C2 -169.05(10) no
C4 N1 C1 C2 56.76(14) no
O1 C1 C2 O2 0.09(14) no
N1 C1 C2 O2 -120.41(12) no
O1 C1 C2 N3 119.90(12) no
N1 C1 C2 N3 -0.59(14) no
O2 C2 N3 N31 -89.44(14) no
C1 C2 N3 N31 156.62(11) no
O2 C2 N3 C3 57.19(16) no
C1 C2 N3 C3 -56.76(15) no
C3 N3 N31 O131 -161.29(12) no
C2 N3 N31 O131 -14.90(18) yes
C3 N3 N31 O231 21.39(17) yes
C2 N3 N31 O231 167.78(12) no
N31 N3 C3 O3 89.65(14) no
C2 N3 C3 O3 -57.16(15) no
N31 N3 C3 C4 -156.16(11) no
C2 N3 C3 C4 57.03(15) no
N11 N1 C4 O4 -76.93(15) no
C1 N1 C4 O4 57.91(15) no
N11 N1 C4 C3 168.67(11) no
C1 N1 C4 C3 -56.49(15) no
O3 C3 C4 O4 0.65(14) no
N3 C3 C4 O4 -118.99(12) no
O3 C3 C4 N1 119.59(12) no
N3 C3 C4 N1 -0.05(15) no
N1 C1 O1 C5 93.25(13) no
C2 C1 O1 C5 -24.87(14) no
N3 C2 O2 C5 -92.23(13) no
C1 C2 O2 C5 24.88(14) no
N3 C3 O3 C6 92.86(13) no
C4 C3 O3 C6 -24.56(14) no
N1 C4 O4 C6 -93.86(13) no
C3 C4 O4 C6 23.36(14) no
C2 O2 C5 O1 -41.71(14) no
C2 O2 C5 C6 79.64(13) no
C1 O1 C5 O2 41.58(14) no
C1 O1 C5 C6 -79.78(13) no
C3 O3 C6 O4 40.32(13) no
C3 O3 C6 C5 -79.89(13) no
C4 O4 C6 O3 -39.73(13) no
C4 O4 C6 C5 80.73(13) no
O2 C5 C6 O3 -0.26(15) no
O1 C5 C6 O3 116.40(12) no
O2 C5 C6 O4 -116.39(12) no
O1 C5 C6 O4 0.27(15) no

loop_
_cod_related_entry_id
_cod_related_entry_database
_cod_related_entry_code
1 ChemSpider 328939
